data_7104704
loop_
_publ_author_name
'Qiu, Yongcai'
'Deng, Hong'
'Mou, Jixia'
'Yang, Shihe'
'Zeller, Matthias'
'Batten, Stuart R'
'Wu, Haohan'
'Li, Jing'

_publ_section_title
;
 In situ tetrazole ligand synthesis leading to a microporous
 cadmium-organic framework for selective ion sensing.
;
_journal_issue 36
_journal_name_full 'Chemical communications (Cambridge, England)'
_journal_page_first 5415
_journal_page_last 5417
_journal_paper_doi 10.1039/b907783a
_journal_volume 34
_journal_year 2009
_chemical_formula_sum 'C6 H9 Cd3 Cl3 N12'
_chemical_formula_weight 692.80
_chemical_name_systematic
;
?
;
_space_group_IT_number 121
_symmetry_cell_setting tetragonal
_symmetry_space_group_name_Hall 'I -4 2'
_symmetry_space_group_name_H-M 'I -4 2 m'
_atom_sites_solution_hydrogens geom
_atom_sites_solution_primary direct
_atom_sites_solution_secondary difmap
_audit_creation_method SHELXL-97
_cell_angle_alpha 90.00
_cell_angle_beta 90.00
_cell_angle_gamma 90.00
_cell_formula_units_Z 16
_cell_length_a 22.2338(1)
_cell_length_b 22.2338(1)
_cell_length_c 18.6223(2)
_cell_measurement_reflns_used 4232
_cell_measurement_temperature 296(2)
_cell_measurement_theta_max 28.00
_cell_measurement_theta_min 1.26
_cell_volume 9205.78(11)
_computing_cell_refinement 'Apex2 v2.1-4'
_computing_data_collection 'Apex2 v2.1-4 (Bruker, 2007)'
_computing_data_reduction 'Apex2 v2.1-4'
_computing_molecular_graphics 'SHELXTL 6.14'
_computing_publication_material 'SHELXTL 6.14'
_computing_structure_refinement 'SHELXTL 6.14'
_computing_structure_solution 'SHELXTL 6.14 (Bruker, 2000-2003)'
_diffrn_ambient_temperature 296(2)
_diffrn_measured_fraction_theta_full 0.999
_diffrn_measured_fraction_theta_max 0.999
_diffrn_measurement_device_type 'Bruker AXS SMART APEX CCD diffractometer'
_diffrn_measurement_method '\w scans'
_diffrn_radiation_monochromator graphite
_diffrn_radiation_source 'fine-focus sealed tube'
_diffrn_radiation_type MoK\a
_diffrn_radiation_wavelength 0.71073
_diffrn_reflns_av_R_equivalents 0.0539
_diffrn_reflns_av_sigmaI/netI 0.0319
_diffrn_reflns_limit_h_max 27
_diffrn_reflns_limit_h_min -27
_diffrn_reflns_limit_k_max 25
_diffrn_reflns_limit_k_min -27
_diffrn_reflns_limit_l_max 23
_diffrn_reflns_limit_l_min -23
_diffrn_reflns_number 48756
_diffrn_reflns_theta_full 26.50
_diffrn_reflns_theta_max 26.50
_diffrn_reflns_theta_min 1.83
_diffrn_standards_number 0
_exptl_absorpt_coefficient_mu 3.108
_exptl_absorpt_correction_T_max 0.715
_exptl_absorpt_correction_T_min 0.631
_exptl_absorpt_correction_type multi-scan
_exptl_absorpt_process_details 'Apex2 v2.1-4 (Bruker, 2007)'
_exptl_crystal_colour colorless
_exptl_crystal_density_diffrn 1.999
_exptl_crystal_density_method 'not measured'
_exptl_crystal_description block
_exptl_crystal_F_000 5184
_exptl_crystal_size_max 0.15
_exptl_crystal_size_mid 0.13
_exptl_crystal_size_min 0.11
_refine_diff_density_max 0.795
_refine_diff_density_min -0.673
_refine_diff_density_rms 0.123
_refine_ls_abs_structure_details 'Flack H D (1983), Acta Cryst. A39, 876-881, 2264 Friedel pairs'
_refine_ls_abs_structure_Flack -0.01(4)
_refine_ls_extinction_method none
_refine_ls_goodness_of_fit_ref 1.055
_refine_ls_hydrogen_treatment constr
_refine_ls_matrix_type full
_refine_ls_number_parameters 229
_refine_ls_number_reflns 4955
_refine_ls_number_restraints 0
_refine_ls_restrained_S_all 1.055
_refine_ls_R_factor_all 0.0354
_refine_ls_R_factor_gt 0.0319
_refine_ls_shift/su_max 0.001
_refine_ls_shift/su_mean 0.000
_refine_ls_structure_factor_coef Fsqd
_refine_ls_weighting_details 'calc w=1/[\s^2^(Fo^2^)+(0.0375P)^2^+31.8006P] where P=(Fo^2^+2Fc^2^)/3'
_refine_ls_weighting_scheme calc
_refine_ls_wR_factor_gt 0.0728
_refine_ls_wR_factor_ref 0.0743
_reflns_number_gt 4634
_reflns_number_total 4955
_reflns_threshold_expression I>2\s(I)
_cod_data_source_file b907783a.txt
_cod_data_source_block Cd
_cod_database_code 7104704

loop_
_symmetry_equiv_pos_as_xyz
'x, y, z'
'y, -x, -z'
'-x, -y, z'
'-y, x, -z'
'x, -y, -z'
'-y, -x, z'
'-x, y, -z'
'y, x, z'
'x+1/2, y+1/2, z+1/2'
'y+1/2, -x+1/2, -z+1/2'
'-x+1/2, -y+1/2, z+1/2'
'-y+1/2, x+1/2, -z+1/2'
'x+1/2, -y+1/2, -z+1/2'
'-y+1/2, -x+1/2, z+1/2'
'-x+1/2, y+1/2, -z+1/2'
'y+1/2, x+1/2, z+1/2'

loop_
_atom_site_label
_atom_site_type_symbol
_atom_site_fract_x
_atom_site_fract_y
_atom_site_fract_z
_atom_site_U_iso_or_equiv
_atom_site_adp_type
_atom_site_occupancy
_atom_site_symmetry_multiplicity
_atom_site_calc_flag
_atom_site_refinement_flags
_atom_site_disorder_assembly
_atom_site_disorder_group
Cd1 Cd 0.194728(18) 0.317833(18) 0.39567(2) 0.02214(10) Uani 1 1 d . . .
Cd2 Cd 0.20218(2) 0.417240(19) 0.23104(2) 0.02291(10) Uani 1 1 d . . .
Cd3 Cd 0.267363(19) 0.526397(18) 0.09725(2) 0.02324(10) Uani 1 1 d . . .
Cl1 Cl 0.28747(8) 0.28747(8) 0.46805(12) 0.0366(6) Uani 1 2 d S . .
Cl2 Cl 0.21486(9) 0.42781(8) 0.36991(9) 0.0433(5) Uani 1 1 d . . .
Cl3 Cl 0.30391(9) 0.46526(9) 0.20216(10) 0.0470(5) Uani 1 1 d . . .
Cl4 Cl 0.34212(11) 0.5000 0.0000 0.0476(7) Uani 1 2 d S . .
C1 C 0.0517(3) 0.3757(3) 0.2385(3) 0.0223(12) Uani 1 1 d . . .
C2 C 0.0302(3) 0.4132(3) 0.1777(3) 0.0367(16) Uani 1 1 d . . .
H2A H 0.0610 0.4413 0.1643 0.055 Uiso 1 1 calc R . .
H2B H -0.0053 0.4347 0.1919 0.055 Uiso 1 1 calc R . .
H2C H 0.0210 0.3878 0.1374 0.055 Uiso 1 1 calc R . .
C3 C 0.1631(3) 0.3569(3) 0.0640(3) 0.0242(13) Uani 1 1 d . . .
C4 C 0.1305(4) 0.3028(3) 0.0907(4) 0.0447(18) Uani 1 1 d . . .
H4A H 0.1407 0.2959 0.1401 0.067 Uiso 1 1 calc R . .
H4B H 0.1419 0.2684 0.0626 0.067 Uiso 1 1 calc R . .
H4C H 0.0880 0.3091 0.0865 0.067 Uiso 1 1 calc R . .
C5 C 0.2960(3) 0.2960(3) 0.1911(4) 0.0285(19) Uani 1 2 d S . .
C6 C 0.3161(4) 0.3161(4) 0.1170(5) 0.042(3) Uani 1 2 d S . .
H6A H 0.3036 0.2869 0.0821 0.063 Uiso 0.50 1 calc PR . .
H6B H 0.3591 0.3198 0.1162 0.063 Uiso 0.50 1 calc PR . .
H6C H 0.2982 0.3543 0.1060 0.063 Uiso 0.50 1 calc PR . .
C7 C 0.3736(3) 0.6264(3) 0.1280(5) 0.030(2) Uani 1 2 d S . .
C8 C 0.4200(3) 0.5800(3) 0.1402(7) 0.050(3) Uani 1 2 d S . .
H8A H 0.4481 0.5803 0.1011 0.075 Uiso 0.50 1 calc PR . .
H8B H 0.4012 0.5412 0.1433 0.075 Uiso 0.50 1 calc PR . .
H8C H 0.4408 0.5884 0.1843 0.075 Uiso 0.50 1 calc PR . .
N1 N 0.1089(2) 0.3734(2) 0.2617(2) 0.0220(10) Uani 1 1 d . . .
N2 N 0.1077(2) 0.3344(2) 0.3173(3) 0.0241(11) Uani 1 1 d . . .
N3 N 0.0533(2) 0.3150(2) 0.3265(3) 0.0248(11) Uani 1 1 d . . .
N4 N 0.0166(2) 0.3402(2) 0.2784(3) 0.0239(11) Uani 1 1 d . . .
N5 N 0.2498(2) 0.2915(2) 0.2911(2) 0.0253(11) Uani 1 1 d . . .
N6 N 0.2513(2) 0.3218(2) 0.2283(3) 0.0243(11) Uani 1 1 d . . .
N7 N 0.1805(2) 0.4031(2) 0.1058(3) 0.0231(10) Uani 1 1 d . . .
N8 N 0.2083(2) 0.4413(2) 0.0615(2) 0.0232(11) Uani 1 1 d . . .
N9 N 0.2082(2) 0.4200(2) -0.0043(3) 0.0234(11) Uani 1 1 d . . .
N10 N 0.1788(2) 0.3667(2) -0.0041(3) 0.0239(11) Uani 1 1 d . . .
N11 N 0.3152(2) 0.6160(2) 0.1201(3) 0.0261(11) Uani 1 1 d . . .
N12 N 0.2887(2) 0.6699(2) 0.1093(3) 0.0237(11) Uani 1 1 d . . .

loop_
_atom_site_aniso_label
_atom_site_aniso_U_11
_atom_site_aniso_U_22
_atom_site_aniso_U_33
_atom_site_aniso_U_23
_atom_site_aniso_U_13
_atom_site_aniso_U_12
Cd1 0.0216(2) 0.0238(2) 0.02097(18) 0.00355(18) 0.00399(18) 0.00235(17)
Cd2 0.0253(2) 0.0212(2) 0.0223(2) 0.00491(18) 0.00299(19) 0.00124(18)
Cd3 0.0263(2) 0.0197(2) 0.02368(19) -0.00112(18) 0.00263(19) -0.00387(18)
Cl1 0.0370(8) 0.0370(8) 0.0357(11) -0.0095(8) -0.0095(8) 0.0103(10)
Cl2 0.0580(12) 0.0359(9) 0.0359(8) 0.0046(8) -0.0039(8) -0.0067(8)
Cl3 0.0422(11) 0.0506(11) 0.0483(10) 0.0195(9) -0.0027(9) -0.0073(9)
Cl4 0.0293(13) 0.077(2) 0.0368(12) -0.0227(14) 0.000 0.000
C1 0.021(3) 0.025(3) 0.021(3) -0.001(3) -0.002(3) 0.003(2)
C2 0.032(4) 0.043(4) 0.035(3) 0.009(3) -0.007(3) -0.003(3)
C3 0.024(3) 0.025(3) 0.024(3) -0.005(3) 0.004(3) -0.001(3)
C4 0.061(5) 0.034(4) 0.040(4) -0.005(3) 0.022(4) -0.016(4)
C5 0.027(3) 0.027(3) 0.031(4) 0.002(3) 0.002(3) 0.001(4)
C6 0.050(4) 0.050(4) 0.027(5) 0.013(3) 0.013(3) 0.015(5)
C7 0.030(3) 0.030(3) 0.030(4) 0.001(3) -0.001(3) -0.010(4)
C8 0.033(3) 0.033(3) 0.084(8) 0.020(4) -0.020(4) -0.004(5)
N1 0.025(3) 0.023(3) 0.018(2) 0.006(2) -0.001(2) -0.001(2)
N2 0.021(3) 0.026(3) 0.025(2) 0.008(2) 0.003(2) 0.001(2)
N3 0.021(3) 0.030(3) 0.023(2) 0.006(2) -0.002(2) -0.002(2)
N4 0.020(3) 0.027(3) 0.025(2) 0.005(2) -0.003(2) -0.001(2)
N5 0.026(3) 0.028(3) 0.022(2) 0.007(2) 0.006(2) 0.007(2)
N6 0.024(3) 0.026(3) 0.023(2) 0.009(2) 0.009(2) 0.005(2)
N7 0.028(3) 0.020(2) 0.021(2) 0.000(2) 0.002(2) -0.005(2)
N8 0.029(3) 0.025(3) 0.016(2) 0.000(2) 0.000(2) -0.002(2)
N9 0.029(3) 0.020(2) 0.021(2) -0.007(2) -0.003(2) 0.000(2)
N10 0.027(3) 0.022(3) 0.022(2) -0.006(2) 0.000(2) -0.004(2)
N11 0.023(3) 0.018(2) 0.037(3) 0.000(2) 0.000(2) -0.005(2)
N12 0.021(2) 0.020(2) 0.030(3) -0.003(2) 0.003(2) -0.0013(18)

loop_
_atom_type_symbol
_atom_type_description
_atom_type_scat_dispersion_real
_atom_type_scat_dispersion_imag
_atom_type_scat_source
C C 0.0033 0.0016 'International Tables Vol C Tables 4.2.6.8 and 6.1.1.4'
H H 0.0000 0.0000 'International Tables Vol C Tables 4.2.6.8 and 6.1.1.4'
Cd Cd -0.8075 1.2024 'International Tables Vol C Tables 4.2.6.8 and 6.1.1.4'
Cl Cl 0.1484 0.1585 'International Tables Vol C Tables 4.2.6.8 and 6.1.1.4'
N N 0.0061 0.0033 'International Tables Vol C Tables 4.2.6.8 and 6.1.1.4'

loop_
_geom_angle_atom_site_label_1
_geom_angle_atom_site_label_2
_geom_angle_atom_site_label_3
_geom_angle
_geom_angle_site_symmetry_1
_geom_angle_site_symmetry_3
_geom_angle_publ_flag
N10 Cd1 N5 166.95(18) 14 . ?
N10 Cd1 N12 85.90(17) 14 10_455 ?
N5 Cd1 N12 81.11(17) . 10_455 ?
N10 Cd1 N2 90.58(17) 14 . ?
N5 Cd1 N2 87.45(16) . . ?
N12 Cd1 N2 86.78(17) 10_455 . ?
N10 Cd1 Cl2 103.06(13) 14 . ?
N5 Cd1 Cl2 89.53(13) . . ?
N12 Cd1 Cl2 166.59(13) 10_455 . ?
N2 Cd1 Cl2 83.22(13) . . ?
N10 Cd1 Cl1 93.38(13) 14 . ?
N5 Cd1 Cl1 87.21(12) . . ?
N12 Cd1 Cl1 86.92(12) 10_455 . ?
N2 Cd1 Cl1 172.30(13) . . ?
Cl2 Cd1 Cl1 102.27(7) . . ?
N1 Cd2 N6 92.25(16) . . ?
N1 Cd2 N7 90.24(16) . . ?
N6 Cd2 N7 87.37(16) . . ?
N1 Cd2 N4 93.05(16) . 12 ?
N6 Cd2 N4 173.18(16) . 12 ?
N7 Cd2 N4 88.31(16) . 12 ?
N1 Cd2 Cl3 178.13(12) . . ?
N6 Cd2 Cl3 87.83(12) . . ?
N7 Cd2 Cl3 91.62(12) . . ?
N4 Cd2 Cl3 87.01(13) 12 . ?
N1 Cd2 Cl2 83.82(12) . . ?
N6 Cd2 Cl2 92.99(12) . . ?
N7 Cd2 Cl2 174.06(12) . . ?
N4 Cd2 Cl2 91.85(12) 12 . ?
Cl3 Cd2 Cl2 94.31(6) . . ?
N11 Cd3 N3 91.61(17) . 12 ?
N11 Cd3 N8 171.58(17) . . ?
N3 Cd3 N8 86.72(17) 12 . ?
N11 Cd3 N9 87.64(17) . 5_565 ?
N3 Cd3 N9 83.58(16) 12 5_565 ?
N8 Cd3 N9 83.98(16) . 5_565 ?
N11 Cd3 Cl3 100.06(13) . . ?
N3 Cd3 Cl3 85.49(13) 12 . ?
N8 Cd3 Cl3 88.04(12) . . ?
N9 Cd3 Cl3 166.81(13) 5_565 . ?
N11 Cd3 Cl4 91.70(13) . . ?
N3 Cd3 Cl4 170.55(13) 12 . ?
N8 Cd3 Cl4 88.72(12) . . ?
N9 Cd3 Cl4 87.71(12) 5_565 . ?
Cl3 Cd3 Cl4 102.63(6) . . ?
Cd1 Cl1 Cd1 98.52(8) 8 . ?
Cd1 Cl2 Cd2 94.68(6) . . ?
Cd3 Cl3 Cd2 95.92(7) . . ?
Cd3 Cl4 Cd3 97.75(9) 5_565 . ?
N4 C1 N1 110.6(5) . . ?
N4 C1 C2 124.6(5) . . ?
N1 C1 C2 124.8(5) . . ?
C1 C2 H2A 109.5 . . ?
C1 C2 H2B 109.5 . . ?
H2A C2 H2B 109.5 . . ?
C1 C2 H2C 109.5 . . ?
H2A C2 H2C 109.5 . . ?
H2B C2 H2C 109.5 . . ?
N10 C3 N7 110.6(5) . . ?
N10 C3 C4 125.2(5) . . ?
N7 C3 C4 124.3(5) . . ?
C3 C4 H4A 109.5 . . ?
C3 C4 H4B 109.5 . . ?
H4A C4 H4B 109.5 . . ?
C3 C4 H4C 109.5 . . ?
H4A C4 H4C 109.5 . . ?
H4B C4 H4C 109.5 . . ?
N6 C5 N6 111.6(7) 8 . ?
N6 C5 C6 124.2(4) 8 . ?
N6 C5 C6 124.2(4) . . ?
C5 C6 H6A 109.5 . . ?
C5 C6 H6B 109.5 . . ?
H6A C6 H6B 109.5 . . ?
C5 C6 H6C 109.5 . . ?
H6A C6 H6C 109.5 . . ?
H6B C6 H6C 109.5 . . ?
N11 C7 N11 109.2(8) 6_665 . ?
N11 C7 C8 125.4(4) 6_665 . ?
N11 C7 C8 125.4(4) . . ?
C7 C8 H8A 109.5 . . ?
C7 C8 H8B 109.5 . . ?
H8A C8 H8B 109.5 . . ?
C7 C8 H8C 109.5 . . ?
H8A C8 H8C 109.5 . . ?
H8B C8 H8C 109.5 . . ?
N2 N1 C1 104.5(5) . . ?
N2 N1 Cd2 118.0(3) . . ?
C1 N1 Cd2 137.5(4) . . ?
N3 N2 N1 109.5(5) . . ?
N3 N2 Cd1 127.4(4) . . ?
N1 N2 Cd1 122.4(4) . . ?
N2 N3 N4 110.0(5) . . ?
N2 N3 Cd3 124.5(4) . 10_455 ?
N4 N3 Cd3 124.5(4) . 10_455 ?
C1 N4 N3 105.3(4) . . ?
C1 N4 Cd2 136.6(4) . 10_455 ?
N3 N4 Cd2 116.5(4) . 10_455 ?
N5 N5 N6 109.6(3) 8 . ?
N5 N5 Cd1 122.63(11) 8 . ?
N6 N5 Cd1 126.9(3) . . ?
C5 N6 N5 104.6(5) . . ?
C5 N6 Cd2 136.9(4) . . ?
N5 N6 Cd2 114.4(3) . . ?
N8 N7 C3 105.1(4) . . ?
N8 N7 Cd2 115.0(3) . . ?
C3 N7 Cd2 136.0(4) . . ?
N9 N8 N7 110.3(5) . . ?
N9 N8 Cd3 123.0(4) . . ?
N7 N8 Cd3 125.8(3) . . ?
N8 N9 N10 108.2(5) . . ?
N8 N9 Cd3 118.5(4) . 5_565 ?
N10 N9 Cd3 132.8(3) . 5_565 ?
C3 N10 N9 105.8(5) . . ?
C3 N10 Cd1 132.8(4) . 14_554 ?
N9 N10 Cd1 119.9(4) . 14_554 ?
C7 N11 N12 106.8(5) . . ?
C7 N11 Cd3 128.6(5) . . ?
N12 N11 Cd3 122.6(4) . . ?
N12 N12 N11 108.6(3) 6_665 . ?
N12 N12 Cd1 121.84(11) 6_665 12 ?
N11 N12 Cd1 129.2(3) . 12 ?

loop_
_geom_bond_atom_site_label_1
_geom_bond_atom_site_label_2
_geom_bond_distance
_geom_bond_site_symmetry_2
_geom_bond_publ_flag
Cd1 N10 2.314(5) 14 ?
Cd1 N5 2.374(4) . ?
Cd1 N12 2.434(5) 10_455 ?
Cd1 N2 2.452(5) . ?
Cd1 Cl2 2.5317(18) . ?
Cd1 Cl1 2.5543(15) . ?
Cd2 N1 2.361(5) . ?
Cd2 N6 2.388(5) . ?
Cd2 N7 2.403(5) . ?
Cd2 N4 2.407(5) 12 ?
Cd2 Cl3 2.5584(19) . ?
Cd2 Cl2 2.6119(18) . ?
Cd3 N11 2.299(5) . ?
Cd3 N3 2.393(5) 12 ?
Cd3 N8 2.397(5) . ?
Cd3 N9 2.479(5) 5_565 ?
Cd3 Cl3 2.5150(19) . ?
Cd3 Cl4 2.5272(17) . ?
Cl1 Cd1 2.5543(15) 8 ?
Cl4 Cd3 2.5272(17) 5_565 ?
C1 N4 1.336(7) . ?
C1 N1 1.345(7) . ?
C1 C2 1.487(8) . ?
C2 H2A 0.9600 . ?
C2 H2B 0.9600 . ?
C2 H2C 0.9600 . ?
C3 N10 1.332(7) . ?
C3 N7 1.345(7) . ?
C3 C4 1.490(9) . ?
C4 H4A 0.9600 . ?
C4 H4B 0.9600 . ?
C4 H4C 0.9600 . ?
C5 N6 1.339(6) 8 ?
C5 N6 1.339(6) . ?
C5 C6 1.518(12) . ?
C6 H6A 0.9600 . ?
C6 H6B 0.9600 . ?
C6 H6C 0.9600 . ?
C7 N11 1.326(7) 6_665 ?
C7 N11 1.326(7) . ?
C7 C8 1.476(14) . ?
C8 H8A 0.9600 . ?
C8 H8B 0.9600 . ?
C8 H8C 0.9600 . ?
N1 N2 1.350(6) . ?
N2 N3 1.296(7) . ?
N3 N4 1.335(7) . ?
N3 Cd3 2.393(5) 10_455 ?
N4 Cd2 2.407(5) 10_455 ?
N5 N5 1.311(9) 8 ?
N5 N6 1.350(6) . ?
N7 N8 1.336(7) . ?
N8 N9 1.313(6) . ?
N9 N10 1.355(7) . ?
N9 Cd3 2.479(5) 5_565 ?
N10 Cd1 2.314(5) 14_554 ?
N11 N12 1.350(6) . ?
N12 N12 1.302(9) 6_665 ?
N12 Cd1 2.434(5) 12 ?
